data_4087018
loop_
_publ_author_name
'Hua, Yupeng'
'Guo, Zhiqiang'
'Han, Hongfei'
'Wei, Xuehong'

_publ_section_title
;
 N,N,O-Tridentate Mixed Lithium--Magnesium and Lithium--Aluminum
 Complexes: Synthesis, Characterization, and Catalytic Activities
;
_journal_issue 4
_journal_name_full Organometallics
_journal_page_first 877
_journal_paper_doi 10.1021/acs.organomet.6b00921
_journal_volume 36
_journal_year 2017
_chemical_formula_moiety 'C40 H85 Li2 Mg2 N4 O2'
_chemical_formula_sum 'C40 H85 Li2 Mg2 N4 O2'
_chemical_formula_weight 716.62
_chemical_name_systematic
; 
 ? 
;
_space_group_IT_number 7
_symmetry_cell_setting monoclinic
_symmetry_space_group_name_Hall 'P -2yc'
_symmetry_space_group_name_H-M 'P 1 c 1'
_atom_sites_solution_hydrogens geom
_atom_sites_solution_primary direct
_atom_sites_solution_secondary difmap
_audit_creation_method SHELXL-97
_cell_angle_alpha 90.00
_cell_angle_beta 98.5750(10)
_cell_angle_gamma 90.00
_cell_formula_units_Z 4
_cell_length_a 10.8063(3)
_cell_length_b 20.6506(6)
_cell_length_c 20.8643(7)
_cell_measurement_reflns_used 9971
_cell_measurement_temperature 150(2)
_cell_measurement_theta_max 27.06
_cell_measurement_theta_min 2.82
_cell_volume 4604.0(2)
_computing_structure_refinement 'SHELXL-97 (Sheldrick, 1997)'
_computing_structure_solution 'SHELXS-97 (Sheldrick, 1990)'
_diffrn_ambient_temperature 150(2)
_diffrn_measured_fraction_theta_full 0.994
_diffrn_measured_fraction_theta_max 0.994
_diffrn_measurement_device_type 'Bruker APEX-II CCD'
_diffrn_radiation_monochromator graphite
_diffrn_radiation_source 'fine-focus sealed tube'
_diffrn_radiation_type MoK\a
_diffrn_radiation_wavelength 0.71073
_diffrn_reflns_av_R_equivalents 0.0360
_diffrn_reflns_av_sigmaI/netI 0.0567
_diffrn_reflns_limit_h_max 12
_diffrn_reflns_limit_h_min -12
_diffrn_reflns_limit_k_max 24
_diffrn_reflns_limit_k_min -19
_diffrn_reflns_limit_l_max 24
_diffrn_reflns_limit_l_min -24
_diffrn_reflns_number 34798
_diffrn_reflns_theta_full 25.05
_diffrn_reflns_theta_max 25.05
_diffrn_reflns_theta_min 2.82
_exptl_absorpt_coefficient_mu 0.086
_exptl_absorpt_correction_T_max 0.9830
_exptl_absorpt_correction_T_min 0.9746
_exptl_absorpt_correction_type multi-scan
_exptl_absorpt_process_details sadabs
_exptl_crystal_colour colourless
_exptl_crystal_density_diffrn 1.034
_exptl_crystal_density_method 'not measured'
_exptl_crystal_description block
_exptl_crystal_F_000 1596
_exptl_crystal_size_max 0.30
_exptl_crystal_size_mid 0.30
_exptl_crystal_size_min 0.20
_refine_diff_density_max 0.874
_refine_diff_density_min -0.490
_refine_diff_density_rms 0.066
_refine_ls_abs_structure_details 'Flack H D (1983), Acta Cryst. A39, 876-881'
_refine_ls_abs_structure_Flack 0.2(3)
_refine_ls_extinction_method none
_refine_ls_goodness_of_fit_ref 1.020
_refine_ls_hydrogen_treatment mixed
_refine_ls_matrix_type full
_refine_ls_number_parameters 939
_refine_ls_number_reflns 15726
_refine_ls_number_restraints 1269
_refine_ls_restrained_S_all 1.089
_refine_ls_R_factor_all 0.1053
_refine_ls_R_factor_gt 0.0770
_refine_ls_shift/su_max 0.007
_refine_ls_shift/su_mean 0.000
_refine_ls_structure_factor_coef Fsqd
_refine_ls_weighting_details 'calc w=1/[\s^2^(Fo^2^)+(0.1151P)^2^+5.4038P] where P=(Fo^2^+2Fc^2^)/3'
_refine_ls_weighting_scheme calc
_refine_ls_wR_factor_gt 0.1980
_refine_ls_wR_factor_ref 0.2214
_reflns_number_gt 11847
_reflns_number_total 15726
_reflns_threshold_expression >2sigma(I)
_cod_data_source_file om6b00921_si_002.cif
_cod_data_source_block complex_2
_cod_depositor_comments 'Adding full bibliography for 4087017--4087021.cif.'
_cod_original_sg_symbol_H-M Pc
_cod_database_code 4087018

loop_
_symmetry_equiv_pos_as_xyz
'x, y, z'
'x, -y, z+1/2'

loop_
_atom_site_label
_atom_site_type_symbol
_atom_site_fract_x
_atom_site_fract_y
_atom_site_fract_z
_atom_site_U_iso_or_equiv
_atom_site_adp_type
_atom_site_occupancy
_atom_site_symmetry_multiplicity
_atom_site_calc_flag
_atom_site_refinement_flags
Mg1 Mg 0.05775(16) 0.82187(8) 0.44639(8) 0.0310(4) Uani 1 1 d U
Mg2 Mg 0.08267(16) 0.90528(8) 0.56459(7) 0.0287(4) Uani 1 1 d .
Mg3 Mg 0.91507(16) 0.43216(9) 0.53336(8) 0.0333(4) Uani 1 1 d U
Mg4 Mg 0.88363(17) 0.33956(9) 0.42211(8) 0.0317(4) Uani 1 1 d .
Li1 Li -0.1202(8) 0.8270(4) 0.5548(4) 0.035(2) Uani 1 1 d .
Li2 Li -0.0486(8) 0.9388(4) 0.4179(4) 0.033(2) Uani 1 1 d .
Li3 Li 1.0196(9) 0.3160(4) 0.5702(4) 0.035(2) Uani 1 1 d .
Li4 Li 1.0905(9) 0.4150(5) 0.4185(5) 0.040(2) Uani 1 1 d .
N1 N -0.0729(4) 0.7855(2) 0.6468(2) 0.0306(10) Uani 1 1 d .
N2 N -0.2996(4) 0.7722(2) 0.5511(2) 0.0353(10) Uani 1 1 d .
N3 N 0.0576(4) 0.9619(2) 0.34433(19) 0.0291(9) Uani 1 1 d .
N4 N -0.1554(4) 1.0266(2) 0.3872(2) 0.0398(11) Uani 1 1 d .
N5 N 0.9167(4) 0.3012(2) 0.6479(2) 0.0351(11) Uani 1 1 d .
N6 N 1.1227(4) 0.2273(2) 0.6050(2) 0.0415(11) Uani 1 1 d .
N7 N 1.0325(4) 0.4512(2) 0.3239(2) 0.0358(11) Uani 1 1 d .
N8 N 1.2664(5) 0.4639(3) 0.4144(3) 0.0485(13) Uani 1 1 d .
O1 O 0.0521(3) 0.80871(16) 0.54244(15) 0.0272(8) Uani 1 1 d .
O2 O 0.1121(3) 0.91462(16) 0.47074(15) 0.0255(7) Uani 1 1 d .
O3 O 0.8578(3) 0.33852(17) 0.51697(16) 0.0298(8) Uani 1 1 d .
O4 O 0.9204(3) 0.43684(16) 0.43576(16) 0.0293(8) Uani 1 1 d .
C1 C 0.1005(5) 0.7556(2) 0.5821(2) 0.0328(9) Uani 1 1 d U
C2 C 0.2444(5) 0.7559(3) 0.5905(3) 0.0376(10) Uani 1 1 d U
H2A H 0.2712 0.7578 0.5472 0.045 Uiso 1 1 calc R
H2B H 0.2756 0.7954 0.6145 0.045 Uiso 1 1 calc R
C3 C 0.3039(6) 0.6967(3) 0.6267(3) 0.0429(10) Uani 1 1 d U
H3A H 0.3961 0.6992 0.6297 0.051 Uiso 1 1 calc R
H3B H 0.2829 0.6961 0.6712 0.051 Uiso 1 1 calc R
C4 C 0.2563(6) 0.6350(3) 0.5911(3) 0.0455(10) Uani 1 1 d U
H4A H 0.2917 0.5969 0.6163 0.055 Uiso 1 1 calc R
H4B H 0.2853 0.6337 0.5483 0.055 Uiso 1 1 calc R
C5 C 0.1132(5) 0.6310(3) 0.5816(3) 0.0409(10) Uani 1 1 d U
H5A H 0.0852 0.5922 0.5556 0.049 Uiso 1 1 calc R
H5B H 0.0844 0.6268 0.6243 0.049 Uiso 1 1 calc R
C6 C 0.0548(5) 0.6915(3) 0.5471(3) 0.0350(9) Uani 1 1 d U
H6A H -0.0374 0.6888 0.5440 0.042 Uiso 1 1 calc R
H6B H 0.0753 0.6925 0.5024 0.042 Uiso 1 1 calc R
C7 C 0.0576(5) 0.7640(3) 0.6493(2) 0.0344(8) Uani 1 1 d U
H7A H 0.0682 0.7222 0.6726 0.041 Uiso 1 1 calc R
H7B H 0.1132 0.7960 0.6746 0.041 Uiso 1 1 calc R
C8 C -0.0826(6) 0.8302(3) 0.7009(3) 0.0431(12) Uani 1 1 d U
H8A H -0.0578 0.8077 0.7422 0.065 Uiso 1 1 calc R
H8B H -0.1692 0.8453 0.6983 0.065 Uiso 1 1 calc R
H8C H -0.0272 0.8674 0.6982 0.065 Uiso 1 1 calc R
C9 C -0.1624(5) 0.7317(3) 0.6483(3) 0.0356(9) Uani 1 1 d U
H9A H -0.1622 0.7174 0.6936 0.043 Uiso 1 1 calc R
H9B H -0.1366 0.6945 0.6233 0.043 Uiso 1 1 calc R
C10 C -0.2938(5) 0.7532(3) 0.6192(3) 0.0372(10) Uani 1 1 d U
H10A H -0.3534 0.7174 0.6224 0.045 Uiso 1 1 calc R
H10B H -0.3193 0.7903 0.6444 0.045 Uiso 1 1 calc R
C11 C -0.4080(6) 0.8141(3) 0.5320(3) 0.0488(14) Uani 1 1 d U
H11A H -0.4105 0.8272 0.4867 0.073 Uiso 1 1 calc R
H11B H -0.4013 0.8526 0.5597 0.073 Uiso 1 1 calc R
H11C H -0.4847 0.7904 0.5367 0.073 Uiso 1 1 calc R
C12 C -0.3137(6) 0.7149(3) 0.5091(3) 0.0426(13) Uani 1 1 d U
H12A H -0.3908 0.6920 0.5146 0.064 Uiso 1 1 calc R
H12B H -0.2418 0.6860 0.5208 0.064 Uiso 1 1 calc R
H12C H -0.3177 0.7283 0.4638 0.064 Uiso 1 1 calc R
C13 C 0.2085(5) 0.9527(2) 0.4501(2) 0.0290(8) Uani 1 1 d U
C14 C 0.3376(5) 0.9236(3) 0.4748(3) 0.0340(9) Uani 1 1 d U
H14A H 0.3454 0.9173 0.5223 0.041 Uiso 1 1 calc R
H14B H 0.3438 0.8805 0.4547 0.041 Uiso 1 1 calc R
C15 C 0.4451(5) 0.9653(3) 0.4602(3) 0.0378(9) Uani 1 1 d U
H15A H 0.4422 0.9689 0.4127 0.045 Uiso 1 1 calc R
H15B H 0.5254 0.9447 0.4783 0.045 Uiso 1 1 calc R
C16 C 0.4376(5) 1.0330(3) 0.4894(3) 0.0391(9) Uani 1 1 d U
H16A H 0.4491 1.0296 0.5373 0.047 Uiso 1 1 calc R
H16B H 0.5059 1.0602 0.4774 0.047 Uiso 1 1 calc R
C17 C 0.3134(5) 1.0645(3) 0.4657(3) 0.0356(9) Uani 1 1 d U
H17A H 0.3059 1.0724 0.4185 0.043 Uiso 1 1 calc R
H17B H 0.3086 1.1067 0.4876 0.043 Uiso 1 1 calc R
C18 C 0.2047(5) 1.0208(2) 0.4798(3) 0.0307(8) Uani 1 1 d U
H18A H 0.1243 1.0418 0.4623 0.037 Uiso 1 1 calc R
H18B H 0.2080 1.0167 0.5273 0.037 Uiso 1 1 calc R
C19 C 0.1884(5) 0.9521(3) 0.3743(2) 0.0326(8) Uani 1 1 d U
H19A H 0.2405 0.9866 0.3589 0.039 Uiso 1 1 calc R
H19B H 0.2179 0.9101 0.3594 0.039 Uiso 1 1 calc R
C20 C 0.0335(6) 0.9230(3) 0.2840(3) 0.0441(13) Uani 1 1 d U
H20A H -0.0554 0.9259 0.2659 0.066 Uiso 1 1 calc R
H20B H 0.0557 0.8777 0.2938 0.066 Uiso 1 1 calc R
H20C H 0.0842 0.9398 0.2525 0.066 Uiso 1 1 calc R
C21 C 0.0276(5) 1.0302(3) 0.3286(2) 0.0337(9) Uani 1 1 d U
H21A H 0.0539 1.0414 0.2865 0.040 Uiso 1 1 calc R
H21B H 0.0736 1.0586 0.3623 0.040 Uiso 1 1 calc R
C22 C -0.1132(5) 1.0412(3) 0.3250(3) 0.0397(11) Uani 1 1 d U
H22A H -0.1332 1.0868 0.3131 0.048 Uiso 1 1 calc R
H22B H -0.1586 1.0132 0.2908 0.048 Uiso 1 1 calc R
C23 C -0.2889(6) 1.0112(4) 0.3767(4) 0.0576(16) Uani 1 1 d U
H23A H -0.3125 0.9930 0.4166 0.086 Uiso 1 1 calc R
H23B H -0.3064 0.9795 0.3416 0.086 Uiso 1 1 calc R
H23C H -0.3372 1.0507 0.3650 0.086 Uiso 1 1 calc R
C24 C -0.1375(6) 1.0846(3) 0.4296(3) 0.0475(14) Uani 1 1 d U
H24A H -0.0515 1.1004 0.4317 0.071 Uiso 1 1 calc R
H24B H -0.1531 1.0731 0.4733 0.071 Uiso 1 1 calc R
H24C H -0.1961 1.1186 0.4119 0.071 Uiso 1 1 calc R
C25 C -0.1457(6) 0.8389(3) 0.4106(3) 0.0435(11) Uani 1 1 d U
H25A H -0.1941 0.8159 0.4403 0.052 Uiso 1 1 calc R
H25B H -0.1619 0.8858 0.4152 0.052 Uiso 1 1 calc R
C26 C -0.1998(6) 0.8193(4) 0.3411(3) 0.0518(13) Uani 1 1 d U
H26A H -0.1784 0.8540 0.3118 0.062 Uiso 1 1 calc R
H26B H -0.1556 0.7797 0.3304 0.062 Uiso 1 1 calc R
C27 C -0.3379(6) 0.8067(3) 0.3248(3) 0.0490(13) Uani 1 1 d U
H27A H -0.3831 0.8466 0.3336 0.059 Uiso 1 1 calc R
H27B H -0.3607 0.7727 0.3544 0.059 Uiso 1 1 calc R
C28 C -0.3839(8) 0.7859(4) 0.2562(4) 0.076(2) Uani 1 1 d U
H28A H -0.3548 0.8167 0.2260 0.114 Uiso 1 1 calc R
H28B H -0.4756 0.7848 0.2491 0.114 Uiso 1 1 calc R
H28C H -0.3513 0.7427 0.2488 0.114 Uiso 1 1 calc R
C29 C 0.1563(8) 0.7629(4) 0.3876(4) 0.0760(15) Uani 1 1 d DU
H29A H 0.0950 0.7296 0.3694 0.091 Uiso 1 1 calc R
H29B H 0.1695 0.7909 0.3507 0.091 Uiso 1 1 calc R
C30 C 0.2738(13) 0.7277(9) 0.4044(8) 0.083(2) Uani 0.50 1 d PDU
H30A H 0.2707 0.6975 0.4409 0.100 Uiso 0.50 1 calc PR
H30B H 0.3457 0.7575 0.4151 0.100 Uiso 0.50 1 calc PRD
C31 C 0.2793(8) 0.6863(5) 0.3310(4) 0.0822(17) Uani 1 1 d U
H31A H 0.2284 0.6462 0.3250 0.099 Uiso 1 1 calc R
H31B H 0.2679 0.7138 0.2917 0.099 Uiso 1 1 calc R
C32 C 0.4030(9) 0.6775(5) 0.3599(5) 0.096(2) Uani 1 1 d U
H32A H 0.4483 0.7186 0.3597 0.144 Uiso 1 1 calc RD
H32B H 0.4430 0.6449 0.3356 0.144 Uiso 1 1 calc R
H32C H 0.4048 0.6628 0.4046 0.144 Uiso 1 1 calc R
C33 C 0.2160(8) 0.9341(4) 0.6473(3) 0.0687(13) Uani 1 1 d U
H33A H 0.1766 0.9218 0.6854 0.082 Uiso 1 1 calc R
H33B H 0.2876 0.9043 0.6472 0.082 Uiso 1 1 calc R
C34 C 0.2714(8) 0.9956(4) 0.6636(4) 0.0764(16) Uani 1 1 d U
H34A H 0.2041 1.0267 0.6690 0.092 Uiso 1 1 calc R
H34B H 0.3119 1.0108 0.6267 0.092 Uiso 1 1 calc R
C35 C 0.3731(8) 0.9968(4) 0.7278(3) 0.0742(16) Uani 1 1 d U
H35A H 0.3392 0.9771 0.7648 0.089 Uiso 1 1 calc R
H35B H 0.4500 0.9734 0.7210 0.089 Uiso 1 1 calc R
C36 C 0.3985(9) 1.0656(5) 0.7390(4) 0.089(2) Uani 1 1 d U
H36A H 0.4403 1.0830 0.7041 0.133 Uiso 1 1 calc R
H36B H 0.4526 1.0714 0.7807 0.133 Uiso 1 1 calc R
H36C H 0.3195 1.0887 0.7398 0.133 Uiso 1 1 calc R
C37 C -0.1141(6) 0.9401(3) 0.5608(3) 0.0479(11) Uani 1 1 d U
H37A H -0.1449 0.9582 0.5174 0.058 Uiso 1 1 calc R
H37B H -0.1692 0.9036 0.5689 0.058 Uiso 1 1 calc R
C38 C -0.1154(8) 0.9917(4) 0.6122(4) 0.0728(14) Uani 1 1 d U
H38A H -0.0949 0.9708 0.6552 0.087 Uiso 1 1 calc R
H38B H -0.0479 1.0231 0.6079 0.087 Uiso 1 1 calc R
C39 C -0.2343(8) 1.0282(4) 0.6110(4) 0.0761(16) Uani 1 1 d DU
H39A H -0.2154 1.0719 0.6294 0.091 Uiso 1 1 calc R
H39B H -0.2746 1.0335 0.5655 0.091 Uiso 1 1 calc R
C40 C -0.3177(9) 0.9968(5) 0.6462(5) 0.100(2) Uani 1 1 d DU
H40A H -0.3711 0.9673 0.6175 0.150 Uiso 1 1 calc R
H40B H -0.3699 1.0291 0.6638 0.150 Uiso 1 1 calc R
H40C H -0.2703 0.9722 0.6818 0.150 Uiso 1 1 calc R
C41 C 0.7638(5) 0.3021(3) 0.5423(2) 0.0306(8) Uani 1 1 d U
C42 C 0.6346(5) 0.3293(3) 0.5165(3) 0.0354(9) Uani 1 1 d U
H42A H 0.6260 0.3324 0.4687 0.042 Uiso 1 1 calc R
H42B H 0.6281 0.3736 0.5338 0.042 Uiso 1 1 calc R
C43 C 0.5251(5) 0.2878(3) 0.5348(3) 0.0375(9) Uani 1 1 d U
H43A H 0.5275 0.2882 0.5824 0.045 Uiso 1 1 calc R
H43B H 0.4444 0.3067 0.5147 0.045 Uiso 1 1 calc R
C44 C 0.5352(5) 0.2183(3) 0.5115(3) 0.0404(10) Uani 1 1 d U
H44A H 0.4691 0.1917 0.5266 0.049 Uiso 1 1 calc R
H44B H 0.5218 0.2176 0.4635 0.049 Uiso 1 1 calc R
C45 C 0.6632(5) 0.1892(3) 0.5368(3) 0.0372(9) Uani 1 1 d U
H45A H 0.6697 0.1455 0.5181 0.045 Uiso 1 1 calc R
H45B H 0.6728 0.1849 0.5845 0.045 Uiso 1 1 calc R
C46 C 0.7671(5) 0.2326(2) 0.5182(3) 0.0319(9) Uani 1 1 d U
H46A H 0.8490 0.2133 0.5359 0.038 Uiso 1 1 calc R
H46B H 0.7609 0.2332 0.4704 0.038 Uiso 1 1 calc R
C47 C 0.7842(5) 0.3103(3) 0.6167(2) 0.0345(8) Uani 1 1 d U
H47A H 0.7565 0.3542 0.6272 0.041 Uiso 1 1 calc R
H47B H 0.7308 0.2787 0.6354 0.041 Uiso 1 1 calc R
C48 C 0.9407(7) 0.3451(4) 0.7044(3) 0.0551(15) Uani 1 1 d U
H48A H 0.9304 0.3901 0.6896 0.083 Uiso 1 1 calc R
H48B H 1.0263 0.3386 0.7265 0.083 Uiso 1 1 calc R
H48C H 0.8814 0.3357 0.7344 0.083 Uiso 1 1 calc R
C49 C 0.9472(5) 0.2340(3) 0.6675(3) 0.0412(10) Uani 1 1 d U
H49A H 0.8991 0.2040 0.6362 0.049 Uiso 1 1 calc R
H49B H 0.9229 0.2259 0.7107 0.049 Uiso 1 1 calc R
C50 C 1.0853(6) 0.2212(3) 0.6700(3) 0.0469(12) Uani 1 1 d U
H50A H 1.1336 0.2525 0.6999 0.056 Uiso 1 1 calc R
H50B H 1.1051 0.1771 0.6870 0.056 Uiso 1 1 calc R
C51 C 1.2587(6) 0.2429(4) 0.6115(4) 0.0592(16) Uani 1 1 d U
H51A H 1.3067 0.2103 0.6389 0.089 Uiso 1 1 calc R
H51B H 1.2738 0.2857 0.6313 0.089 Uiso 1 1 calc R
H51C H 1.2850 0.2428 0.5685 0.089 Uiso 1 1 calc R
C52 C 1.0991(6) 0.1681(3) 0.5691(3) 0.0491(14) Uani 1 1 d U
H52A H 1.1189 0.1742 0.5251 0.074 Uiso 1 1 calc R
H52B H 1.0107 0.1563 0.5668 0.074 Uiso 1 1 calc R
H52C H 1.1515 0.1335 0.5908 0.074 Uiso 1 1 calc R
C53 C 0.8687(5) 0.4876(3) 0.3932(3) 0.0354(9) Uani 1 1 d U
C54 C 0.7261(6) 0.4880(3) 0.3873(3) 0.0408(10) Uani 1 1 d U
H54A H 0.6933 0.4470 0.3670 0.049 Uiso 1 1 calc R
H54B H 0.7026 0.4897 0.4314 0.049 Uiso 1 1 calc R
C55 C 0.6647(6) 0.5441(3) 0.3481(3) 0.0455(10) Uani 1 1 d U
H55A H 0.5731 0.5425 0.3480 0.055 Uiso 1 1 calc R
H55B H 0.6805 0.5404 0.3027 0.055 Uiso 1 1 calc R
C56 C 0.7166(6) 0.6091(3) 0.3768(3) 0.0489(10) Uani 1 1 d U
H56A H 0.6814 0.6449 0.3482 0.059 Uiso 1 1 calc R
H56B H 0.6898 0.6155 0.4198 0.059 Uiso 1 1 calc R
C57 C 0.8573(6) 0.6113(3) 0.3842(3) 0.0448(10) Uani 1 1 d U
H57A H 0.8877 0.6516 0.4069 0.054 Uiso 1 1 calc R
H57B H 0.8837 0.6117 0.3407 0.054 Uiso 1 1 calc R
C58 C 0.9155(5) 0.5530(3) 0.4223(3) 0.0380(9) Uani 1 1 d U
H58A H 0.8968 0.5557 0.4672 0.046 Uiso 1 1 calc R
H58B H 1.0075 0.5550 0.4242 0.046 Uiso 1 1 calc R
C59 C 0.9026(5) 0.4741(3) 0.3251(3) 0.0387(9) Uani 1 1 d U
H59A H 0.8440 0.4411 0.3037 0.046 Uiso 1 1 calc R
H59B H 0.8894 0.5143 0.2992 0.046 Uiso 1 1 calc R
C60 C 1.0328(7) 0.4074(3) 0.2681(3) 0.0503(14) Uani 1 1 d U
H60A H 0.9767 0.3708 0.2720 0.075 Uiso 1 1 calc R
H60B H 1.1179 0.3913 0.2674 0.075 Uiso 1 1 calc R
H60C H 1.0041 0.4309 0.2279 0.075 Uiso 1 1 calc R
C61 C 1.1227(5) 0.5043(3) 0.3199(3) 0.0418(10) Uani 1 1 d U
H61A H 1.1011 0.5415 0.3459 0.050 Uiso 1 1 calc R
H61B H 1.1175 0.5186 0.2743 0.050 Uiso 1 1 calc R
C62 C 1.2532(6) 0.4826(3) 0.3443(3) 0.0470(12) Uani 1 1 d U
H62A H 1.3125 0.5181 0.3389 0.056 Uiso 1 1 calc R
H62B H 1.2746 0.4451 0.3185 0.056 Uiso 1 1 calc R
C63 C 1.3742(7) 0.4201(4) 0.4314(4) 0.0651(17) Uani 1 1 d U
H63A H 1.4515 0.4429 0.4260 0.098 Uiso 1 1 calc R
H63B H 1.3642 0.3821 0.4030 0.098 Uiso 1 1 calc R
H63C H 1.3785 0.4062 0.4766 0.098 Uiso 1 1 calc R
C64 C 1.2902(6) 0.5231(3) 0.4550(3) 0.0537(15) Uani 1 1 d U
H64A H 1.2957 0.5113 0.5008 0.081 Uiso 1 1 calc R
H64B H 1.2216 0.5539 0.4435 0.081 Uiso 1 1 calc R
H64C H 1.3691 0.5429 0.4474 0.081 Uiso 1 1 calc R
C65 C 1.1180(7) 0.4140(3) 0.5673(3) 0.0534(12) Uani 1 1 d U
H65A H 1.1320 0.3675 0.5593 0.064 Uiso 1 1 calc R
H65B H 1.1640 0.4383 0.5374 0.064 Uiso 1 1 calc R
C66 C 1.1836(7) 0.4276(4) 0.6338(4) 0.0690(16) Uani 1 1 d U
H66A H 1.1651 0.3924 0.6631 0.083 Uiso 1 1 calc R
H66B H 1.1507 0.4684 0.6495 0.083 Uiso 1 1 calc R
C67 C 1.3332(8) 0.4338(5) 0.6370(4) 0.0794(17) Uani 1 1 d U
H67A H 1.3644 0.3952 0.6163 0.095 Uiso 1 1 calc R
H67B H 1.3517 0.4722 0.6116 0.095 Uiso 1 1 calc R
C68 C 1.4012(10) 0.4398(7) 0.7031(5) 0.121(3) Uani 1 1 d U
H68A H 1.3893 0.4834 0.7196 0.182 Uiso 1 1 calc R
H68B H 1.4905 0.4321 0.7027 0.182 Uiso 1 1 calc R
H68C H 1.3690 0.4078 0.7312 0.182 Uiso 1 1 calc R
C69 C 0.8203(8) 0.5026(4) 0.5839(4) 0.0819(16) Uani 1 1 d DU
H69A H 0.8656 0.5026 0.6288 0.098 Uiso 1 1 calc R
H69B H 0.8392 0.5448 0.5650 0.098 Uiso 1 1 calc R
C70 C 0.6921(9) 0.5059(5) 0.5906(6) 0.109(2) Uani 1 1 d DU
H70A H 0.6810 0.4715 0.6223 0.130 Uiso 1 1 calc R
H70B H 0.6476 0.4904 0.5485 0.130 Uiso 1 1 calc R
C71 C 0.6075(11) 0.5655(5) 0.6099(5) 0.107(2) Uani 1 1 d DU
H71A H 0.6228 0.6060 0.5869 0.129 Uiso 1 1 calc R
H71B H 0.5171 0.5552 0.6026 0.129 Uiso 1 1 calc R
C72 C 0.6563(13) 0.5682(6) 0.6758(5) 0.129(3) Uani 1 1 d DU
H72A H 0.6770 0.6132 0.6881 0.193 Uiso 1 1 calc R
H72B H 0.7321 0.5416 0.6841 0.193 Uiso 1 1 calc R
H72C H 0.5941 0.5518 0.7014 0.193 Uiso 1 1 calc R
C73 C 1.0795(7) 0.3027(3) 0.4270(3) 0.0502(12) Uani 1 1 d U
H73A H 1.1367 0.3402 0.4348 0.060 Uiso 1 1 calc R
H73B H 1.0970 0.2742 0.4655 0.060 Uiso 1 1 calc R
C74 C 1.1129(8) 0.2664(4) 0.3704(3) 0.0671(15) Uani 1 1 d U
H74A H 1.0355 0.2450 0.3491 0.081 Uiso 1 1 calc R
H74B H 1.1361 0.2988 0.3394 0.081 Uiso 1 1 calc R
C75 C 1.2128(8) 0.2164(4) 0.3784(4) 0.0702(16) Uani 1 1 d U
H75A H 1.2874 0.2362 0.4043 0.084 Uiso 1 1 calc R
H75B H 1.1847 0.1812 0.4051 0.084 Uiso 1 1 calc R
C76 C 1.2539(7) 0.1863(4) 0.3226(4) 0.0683(18) Uani 1 1 d U
H76A H 1.1934 0.1531 0.3050 0.102 Uiso 1 1 calc R
H76B H 1.3360 0.1663 0.3355 0.102 Uiso 1 1 calc R
H76C H 1.2602 0.2193 0.2893 0.102 Uiso 1 1 calc R
C77 C 0.7484(7) 0.3055(4) 0.3436(3) 0.0636(14) Uani 1 1 d U
H77A H 0.6763 0.3350 0.3442 0.076 Uiso 1 1 calc R
H77B H 0.7848 0.3177 0.3045 0.076 Uiso 1 1 calc R
C78 C 0.6908(13) 0.2435(8) 0.3269(6) 0.0597(18) Uani 0.50 1 d PU
H78A H 0.6683 0.2240 0.3669 0.072 Uiso 0.50 1 calc PR
H78B H 0.7543 0.2151 0.3118 0.072 Uiso 0.50 1 calc PR
C79 C 0.5713(7) 0.2428(4) 0.2742(3) 0.0703(15) Uani 1 1 d U
H79A H 0.4980 0.2610 0.2912 0.084 Uiso 1 1 calc R
H79B H 0.5851 0.2673 0.2351 0.084 Uiso 1 1 calc R
C80 C 0.5549(9) 0.1712(5) 0.2599(5) 0.091(2) Uani 1 1 d U
H80A H 0.6283 0.1547 0.2427 0.137 Uiso 1 1 calc R
H80B H 0.4799 0.1645 0.2279 0.137 Uiso 1 1 calc R
H80C H 0.5458 0.1480 0.3000 0.137 Uiso 1 1 calc R
C78A C 0.6270(14) 0.2989(8) 0.3347(6) 0.0623(19) Uani 0.50 1 d PU
C30A C 0.1745(17) 0.7015(9) 0.3736(9) 0.081(2) Uani 0.50 1 d PU

loop_
_atom_site_aniso_label
_atom_site_aniso_U_11
_atom_site_aniso_U_22
_atom_site_aniso_U_33
_atom_site_aniso_U_23
_atom_site_aniso_U_13
_atom_site_aniso_U_12
Mg1 0.0425(10) 0.0279(9) 0.0244(8) -0.0023(7) 0.0107(7) -0.0032(8)
Mg2 0.0371(10) 0.0275(9) 0.0217(8) -0.0001(7) 0.0054(7) -0.0059(7)
Mg3 0.0418(10) 0.0343(10) 0.0250(8) -0.0033(7) 0.0094(8) -0.0121(8)
Mg4 0.0431(11) 0.0309(9) 0.0226(8) -0.0054(7) 0.0098(8) -0.0082(8)
Li1 0.032(5) 0.036(5) 0.037(5) 0.004(4) 0.009(4) 0.007(4)
Li2 0.033(5) 0.036(5) 0.032(4) 0.009(4) 0.011(4) -0.003(4)
Li3 0.039(5) 0.033(5) 0.035(5) -0.001(4) 0.009(4) -0.003(4)
Li4 0.045(6) 0.035(5) 0.040(5) 0.004(4) 0.009(4) -0.004(4)
N1 0.041(3) 0.025(2) 0.026(2) 0.0036(17) 0.0081(19) -0.0030(19)
N2 0.034(2) 0.036(2) 0.035(2) 0.005(2) 0.004(2) 0.001(2)
N3 0.034(2) 0.033(2) 0.0209(19) 0.0023(17) 0.0059(18) -0.0020(19)
N4 0.037(3) 0.046(3) 0.038(2) 0.011(2) 0.010(2) 0.003(2)
N5 0.041(3) 0.041(3) 0.025(2) -0.0013(19) 0.0068(19) -0.010(2)
N6 0.035(3) 0.046(3) 0.044(3) 0.006(2) 0.009(2) -0.003(2)
N7 0.043(3) 0.038(3) 0.027(2) 0.0023(19) 0.010(2) 0.001(2)
N8 0.034(3) 0.053(3) 0.058(3) 0.013(3) 0.007(2) -0.001(2)
O1 0.035(2) 0.0247(18) 0.0218(16) 0.0030(14) 0.0060(15) 0.0000(15)
O2 0.0267(18) 0.0304(18) 0.0206(15) 0.0021(14) 0.0076(14) -0.0069(14)
O3 0.033(2) 0.0336(19) 0.0236(16) -0.0021(14) 0.0071(15) -0.0113(15)
O4 0.035(2) 0.0289(18) 0.0254(17) 0.0028(14) 0.0082(15) -0.0039(15)
C1 0.0378(18) 0.0262(17) 0.0341(17) 0.0027(16) 0.0047(16) 0.0006(16)
C2 0.039(2) 0.0327(19) 0.0404(19) 0.0005(17) 0.0029(17) 0.0009(17)
C3 0.0397(19) 0.0399(19) 0.0468(19) 0.0021(18) -0.0007(18) 0.0054(18)
C4 0.048(2) 0.0377(19) 0.049(2) 0.0016(18) -0.0003(18) 0.0068(18)
C5 0.047(2) 0.0325(19) 0.0416(19) 0.0012(17) 0.0027(18) -0.0003(18)
C6 0.0386(18) 0.0299(18) 0.0364(17) -0.0022(16) 0.0053(16) 0.0008(16)
C7 0.0387(17) 0.0306(17) 0.0339(17) 0.0039(15) 0.0052(15) 0.0006(15)
C8 0.054(3) 0.041(3) 0.035(2) -0.002(2) 0.011(2) -0.002(2)
C9 0.042(2) 0.0321(19) 0.0349(19) 0.0049(17) 0.0124(17) -0.0041(18)
C10 0.039(2) 0.036(2) 0.039(2) 0.0049(19) 0.014(2) -0.005(2)
C11 0.035(3) 0.053(3) 0.058(3) 0.004(3) 0.007(3) 0.000(3)
C12 0.036(3) 0.044(3) 0.047(3) 0.002(2) 0.005(2) -0.006(2)
C13 0.0258(17) 0.0290(17) 0.0338(17) 0.0062(15) 0.0097(15) -0.0019(15)
C14 0.0270(18) 0.0324(18) 0.0427(19) 0.0068(17) 0.0060(17) 0.0010(16)
C15 0.0280(18) 0.0373(19) 0.0482(19) 0.0047(17) 0.0065(17) -0.0002(17)
C16 0.0310(18) 0.0371(19) 0.0494(19) 0.0039(18) 0.0060(17) -0.0054(17)
C17 0.0325(18) 0.0310(18) 0.0436(19) 0.0037(17) 0.0060(17) -0.0050(17)
C18 0.0255(17) 0.0308(17) 0.0361(17) 0.0058(16) 0.0055(15) 0.0001(15)
C19 0.0312(16) 0.0323(17) 0.0353(17) 0.0055(15) 0.0084(15) -0.0009(15)
C20 0.055(3) 0.048(3) 0.031(2) -0.003(2) 0.009(2) -0.004(3)
C21 0.0358(19) 0.037(2) 0.0292(18) 0.0102(17) 0.0083(17) -0.0025(17)
C22 0.041(2) 0.045(2) 0.032(2) 0.012(2) 0.004(2) 0.002(2)
C23 0.036(3) 0.066(4) 0.072(4) 0.019(3) 0.010(3) 0.003(3)
C24 0.052(3) 0.047(3) 0.045(3) 0.006(3) 0.012(3) 0.015(3)
C25 0.052(2) 0.044(2) 0.037(2) -0.002(2) 0.014(2) -0.012(2)
C26 0.056(3) 0.060(3) 0.039(2) -0.006(2) 0.004(2) -0.009(2)
C27 0.054(3) 0.052(3) 0.041(2) -0.006(2) 0.004(2) -0.011(2)
C28 0.075(4) 0.092(5) 0.055(4) -0.016(4) -0.012(3) -0.004(4)
C29 0.085(3) 0.073(3) 0.076(3) -0.018(3) 0.031(3) 0.011(3)
C30 0.086(4) 0.082(4) 0.087(4) -0.023(3) 0.028(3) 0.015(3)
C31 0.082(3) 0.082(3) 0.087(3) -0.021(3) 0.029(3) 0.013(3)
C32 0.097(4) 0.091(4) 0.099(4) -0.007(4) 0.014(4) 0.001(4)
C33 0.084(3) 0.074(3) 0.047(2) -0.001(2) 0.006(2) -0.020(2)
C34 0.086(3) 0.081(3) 0.060(3) -0.006(3) 0.006(3) -0.026(3)
C35 0.083(3) 0.091(4) 0.047(3) -0.005(3) 0.003(3) -0.029(3)
C36 0.088(5) 0.107(5) 0.076(4) 0.013(4) 0.021(4) -0.008(4)
C37 0.063(3) 0.045(2) 0.037(2) -0.001(2) 0.014(2) 0.005(2)
C38 0.089(3) 0.071(3) 0.057(3) -0.006(2) 0.006(3) 0.019(3)
C39 0.097(4) 0.068(3) 0.065(3) 0.002(3) 0.018(3) 0.035(3)
C40 0.099(5) 0.121(5) 0.079(4) 0.001(4) 0.010(4) 0.017(4)
C41 0.0291(17) 0.0313(17) 0.0339(17) 0.0012(15) 0.0124(15) -0.0065(15)
C42 0.0341(18) 0.0319(18) 0.0415(19) 0.0005(17) 0.0099(17) -0.0041(17)
C43 0.0302(18) 0.0361(19) 0.0474(19) 0.0022(17) 0.0103(17) -0.0009(17)
C44 0.0340(18) 0.039(2) 0.050(2) 0.0000(17) 0.0096(17) -0.0082(17)
C45 0.0347(19) 0.0315(19) 0.0468(19) 0.0012(17) 0.0111(17) -0.0045(17)
C46 0.0288(17) 0.0297(17) 0.0385(18) 0.0012(16) 0.0091(16) -0.0032(16)
C47 0.0323(17) 0.0362(17) 0.0377(17) 0.0012(15) 0.0137(15) -0.0056(15)
C48 0.058(3) 0.069(3) 0.039(3) -0.011(3) 0.011(3) -0.010(3)
C49 0.040(2) 0.047(2) 0.038(2) 0.0087(18) 0.0080(18) -0.0073(19)
C50 0.042(2) 0.056(3) 0.041(2) 0.009(2) 0.004(2) -0.003(2)
C51 0.039(3) 0.069(4) 0.071(4) 0.004(3) 0.010(3) -0.008(3)
C52 0.046(3) 0.048(3) 0.054(3) 0.006(3) 0.008(3) 0.011(3)
C53 0.0380(18) 0.0341(18) 0.0344(17) 0.0024(16) 0.0064(16) -0.0036(16)
C54 0.042(2) 0.039(2) 0.0402(19) -0.0013(18) 0.0032(18) -0.0025(18)
C55 0.046(2) 0.042(2) 0.046(2) -0.0026(18) 0.0012(18) 0.0025(18)
C56 0.054(2) 0.041(2) 0.049(2) -0.0019(18) 0.0016(19) 0.0027(19)
C57 0.052(2) 0.036(2) 0.045(2) -0.0002(18) 0.0012(18) -0.0030(18)
C58 0.0417(19) 0.0344(18) 0.0376(18) 0.0014(16) 0.0056(17) -0.0038(17)
C59 0.0429(18) 0.0372(18) 0.0362(17) 0.0033(16) 0.0064(16) -0.0021(16)
C60 0.059(3) 0.052(3) 0.042(3) -0.005(2) 0.015(3) 0.007(3)
C61 0.045(2) 0.043(2) 0.039(2) 0.0108(18) 0.0124(19) -0.0031(19)
C62 0.048(2) 0.050(3) 0.046(2) 0.009(2) 0.017(2) -0.004(2)
C63 0.048(3) 0.065(4) 0.082(4) 0.020(3) 0.010(3) 0.008(3)
C64 0.043(3) 0.059(4) 0.060(3) 0.008(3) 0.009(3) -0.018(3)
C65 0.059(3) 0.055(3) 0.048(2) 0.001(2) 0.012(2) -0.026(2)
C66 0.062(3) 0.084(3) 0.058(3) 0.003(3) 0.001(3) -0.034(3)
C67 0.073(3) 0.092(4) 0.068(3) 0.008(3) -0.005(3) -0.034(3)
C68 0.097(6) 0.163(7) 0.094(5) 0.010(5) -0.015(5) -0.033(5)
C69 0.103(4) 0.064(3) 0.087(3) -0.016(3) 0.042(3) -0.009(3)
C70 0.124(4) 0.085(4) 0.126(4) -0.012(4) 0.047(4) 0.005(4)
C71 0.128(5) 0.079(4) 0.120(4) -0.010(4) 0.037(4) -0.004(4)
C72 0.154(6) 0.092(5) 0.136(6) -0.005(5) 0.005(6) -0.005(5)
C73 0.066(3) 0.048(2) 0.037(2) 0.001(2) 0.011(2) 0.001(2)
C74 0.086(3) 0.065(3) 0.050(3) -0.003(3) 0.006(3) 0.025(3)
C75 0.091(3) 0.063(3) 0.056(3) -0.002(3) 0.010(3) 0.031(3)
C76 0.075(4) 0.071(4) 0.065(4) 0.015(3) 0.031(3) 0.025(4)
C77 0.070(3) 0.084(3) 0.036(2) -0.003(2) 0.006(2) -0.031(3)
C78 0.060(4) 0.083(4) 0.036(3) -0.004(3) 0.008(3) -0.024(3)
C79 0.066(3) 0.100(4) 0.044(3) -0.002(3) 0.004(3) -0.029(3)
C80 0.083(4) 0.113(5) 0.080(4) 0.007(4) 0.019(4) 0.000(4)
C78A 0.060(4) 0.087(4) 0.038(3) -0.007(3) 0.002(3) -0.023(3)
C30A 0.084(4) 0.078(4) 0.087(4) -0.021(4) 0.031(4) 0.011(4)

loop_
_atom_type_symbol
_atom_type_description
_atom_type_scat_dispersion_real
_atom_type_scat_dispersion_imag
_atom_type_scat_source
C C 0.0033 0.0016 'International Tables Vol C Tables 4.2.6.8 and 6.1.1.4'
H H 0.0000 0.0000 'International Tables Vol C Tables 4.2.6.8 and 6.1.1.4'
Li Li -0.0003 0.0001 'International Tables Vol C Tables 4.2.6.8 and 6.1.1.4'
N N 0.0061 0.0033 'International Tables Vol C Tables 4.2.6.8 and 6.1.1.4'
O O 0.0106 0.0060 'International Tables Vol C Tables 4.2.6.8 and 6.1.1.4'
Mg Mg 0.0486 0.0363 'International Tables Vol C Tables 4.2.6.8 and 6.1.1.4'

loop_
_geom_angle_atom_site_label_1
_geom_angle_atom_site_label_2
_geom_angle_atom_site_label_3
_geom_angle
O1 Mg1 O2 85.99(14)
O1 Mg1 C29 125.7(3)
O2 Mg1 C29 122.0(3)
O1 Mg1 C25 100.19(19)
O2 Mg1 C25 99.6(2)
C29 Mg1 C25 116.7(3)
O2 Mg2 O1 85.35(14)
O2 Mg2 C33 124.0(2)
O1 Mg2 C33 120.7(3)
O2 Mg2 C37 102.7(2)
O1 Mg2 C37 100.6(2)
C33 Mg2 C37 117.2(3)
O3 Mg3 O4 86.04(15)
O3 Mg3 C69 124.7(3)
O4 Mg3 C69 122.9(3)
O3 Mg3 C65 98.8(2)
O4 Mg3 C65 98.7(2)
C69 Mg3 C65 118.4(3)
O3 Mg4 O4 85.84(14)
O3 Mg4 C77 124.1(2)
O4 Mg4 C77 121.4(3)
O3 Mg4 C73 102.5(2)
O4 Mg4 C73 99.4(2)
C77 Mg4 C73 117.1(3)
O1 Li1 N1 86.3(4)
O1 Li1 N2 137.4(5)
N1 Li1 N2 85.2(4)
O2 Li2 N3 86.2(4)
O2 Li2 N4 138.7(5)
N3 Li2 N4 85.5(3)
O3 Li3 N5 86.8(4)
O3 Li3 N6 137.6(5)
N5 Li3 N6 85.7(4)
O4 Li4 N7 86.3(4)
O4 Li4 N8 138.3(5)
N7 Li4 N8 86.4(4)
C8 N1 C9 109.5(4)
C8 N1 C7 109.9(4)
C9 N1 C7 113.6(4)
C8 N1 Li1 114.2(4)
C9 N1 Li1 104.8(4)
C7 N1 Li1 104.9(4)
C11 N2 C12 107.8(5)
C11 N2 C10 109.8(4)
C12 N2 C10 110.4(4)
C11 N2 Li1 111.5(4)
C12 N2 Li1 116.2(4)
C10 N2 Li1 101.0(4)
C19 N3 C21 113.0(4)
C19 N3 C20 108.8(4)
C21 N3 C20 108.9(4)
C19 N3 Li2 104.7(4)
C21 N3 Li2 104.7(4)
C20 N3 Li2 116.8(4)
C23 N4 C22 110.0(5)
C23 N4 C24 107.6(5)
C22 N4 C24 109.4(5)
C23 N4 Li2 109.1(5)
C22 N4 Li2 102.0(4)
C24 N4 Li2 118.5(4)
C49 N5 C48 110.7(5)
C49 N5 C47 113.7(4)
C48 N5 C47 108.2(5)
C49 N5 Li3 103.1(4)
C48 N5 Li3 118.1(5)
C47 N5 Li3 103.0(4)
C52 N6 C50 110.9(5)
C52 N6 C51 109.1(5)
C50 N6 C51 109.6(5)
C52 N6 Li3 119.5(4)
C50 N6 Li3 100.3(4)
C51 N6 Li3 107.0(5)
C60 N7 C61 109.3(5)
C60 N7 C59 108.8(5)
C61 N7 C59 113.5(5)
C60 N7 Li4 118.9(5)
C61 N7 Li4 102.1(4)
C59 N7 Li4 104.2(4)
C63 N8 C64 107.6(5)
C63 N8 C62 110.5(5)
C64 N8 C62 109.1(5)
C63 N8 Li4 111.7(5)
C64 N8 Li4 116.0(5)
C62 N8 Li4 101.7(4)
C1 O1 Li1 110.3(4)
C1 O1 Mg1 127.8(3)
Li1 O1 Mg1 105.9(3)
C1 O1 Mg2 125.6(3)
Li1 O1 Mg2 84.7(3)
Mg1 O1 Mg2 93.69(14)
C13 O2 Li2 108.2(4)
C13 O2 Mg2 124.7(3)
Li2 O2 Mg2 108.0(3)
C13 O2 Mg1 129.7(3)
Li2 O2 Mg1 84.4(3)
Mg2 O2 Mg1 94.00(14)
C41 O3 Li3 106.6(4)
C41 O3 Mg4 125.0(3)
Li3 O3 Mg4 108.0(3)
C41 O3 Mg3 130.6(3)
Li3 O3 Mg3 84.7(3)
Mg4 O3 Mg3 94.04(15)
C53 O4 Li4 110.0(4)
C53 O4 Mg3 125.8(3)
Li4 O4 Mg3 109.6(3)
C53 O4 Mg4 125.3(3)
Li4 O4 Mg4 85.3(3)
Mg3 O4 Mg4 93.33(15)
O1 C1 C2 109.9(4)
O1 C1 C7 107.7(4)
C2 C1 C7 109.2(4)
O1 C1 C6 108.6(4)
C2 C1 C6 107.6(4)
C7 C1 C6 113.8(4)
C3 C2 C1 113.4(5)
C3 C2 H2A 108.9
C1 C2 H2A 108.9
C3 C2 H2B 108.9
C1 C2 H2B 108.9
H2A C2 H2B 107.7
C4 C3 C2 110.0(5)
C4 C3 H3A 109.7
C2 C3 H3A 109.7
C4 C3 H3B 109.7
C2 C3 H3B 109.7
H3A C3 H3B 108.2
C3 C4 C5 111.6(5)
C3 C4 H4A 109.3
C5 C4 H4A 109.3
C3 C4 H4B 109.3
C5 C4 H4B 109.3
H4A C4 H4B 108.0
C6 C5 C4 110.8(5)
C6 C5 H5A 109.5
C4 C5 H5A 109.5
C6 C5 H5B 109.5
C4 C5 H5B 109.5
H5A C5 H5B 108.1
C5 C6 C1 113.2(4)
C5 C6 H6A 108.9
C1 C6 H6A 108.9
C5 C6 H6B 108.9
C1 C6 H6B 108.9
H6A C6 H6B 107.8
N1 C7 C1 114.6(4)
N1 C7 H7A 108.6
C1 C7 H7A 108.6
N1 C7 H7B 108.6
C1 C7 H7B 108.6
H7A C7 H7B 107.6
N1 C8 H8A 109.5
N1 C8 H8B 109.5
H8A C8 H8B 109.5
N1 C8 H8C 109.5
H8A C8 H8C 109.5
H8B C8 H8C 109.5
N1 C9 C10 110.3(4)
N1 C9 H9A 109.6
C10 C9 H9A 109.6
N1 C9 H9B 109.6
C10 C9 H9B 109.6
H9A C9 H9B 108.1
N2 C10 C9 111.4(4)
N2 C10 H10A 109.3
C9 C10 H10A 109.3
N2 C10 H10B 109.3
C9 C10 H10B 109.3
H10A C10 H10B 108.0
N2 C11 H11A 109.5
N2 C11 H11B 109.5
H11A C11 H11B 109.5
N2 C11 H11C 109.5
H11A C11 H11C 109.5
H11B C11 H11C 109.5
N2 C12 H12A 109.5
N2 C12 H12B 109.5
H12A C12 H12B 109.5
N2 C12 H12C 109.5
H12A C12 H12C 109.5
H12B C12 H12C 109.5
O2 C13 C14 110.6(4)
O2 C13 C18 108.6(4)
C14 C13 C18 107.4(4)
O2 C13 C19 107.7(4)
C14 C13 C19 108.6(4)
C18 C13 C19 114.0(4)
C15 C14 C13 113.3(4)
C15 C14 H14A 108.9
C13 C14 H14A 108.9
C15 C14 H14B 108.9
C13 C14 H14B 108.9
H14A C14 H14B 107.7
C14 C15 C16 110.5(5)
C14 C15 H15A 109.5
C16 C15 H15A 109.5
C14 C15 H15B 109.5
C16 C15 H15B 109.5
H15A C15 H15B 108.1
C17 C16 C15 111.1(4)
C17 C16 H16A 109.4
C15 C16 H16A 109.4
C17 C16 H16B 109.4
C15 C16 H16B 109.4
H16A C16 H16B 108.0
C16 C17 C18 110.6(4)
C16 C17 H17A 109.5
C18 C17 H17A 109.5
C16 C17 H17B 109.5
C18 C17 H17B 109.5
H17A C17 H17B 108.1
C17 C18 C13 113.0(4)
C17 C18 H18A 109.0
C13 C18 H18A 109.0
C17 C18 H18B 109.0
C13 C18 H18B 109.0
H18A C18 H18B 107.8
N3 C19 C13 114.1(4)
N3 C19 H19A 108.7
C13 C19 H19A 108.7
N3 C19 H19B 108.7
C13 C19 H19B 108.7
H19A C19 H19B 107.6
N3 C20 H20A 109.5
N3 C20 H20B 109.5
H20A C20 H20B 109.5
N3 C20 H20C 109.5
H20A C20 H20C 109.5
H20B C20 H20C 109.5
N3 C21 C22 109.7(4)
N3 C21 H21A 109.7
C22 C21 H21A 109.7
N3 C21 H21B 109.7
C22 C21 H21B 109.7
H21A C21 H21B 108.2
N4 C22 C21 111.4(4)
N4 C22 H22A 109.4
C21 C22 H22A 109.4
N4 C22 H22B 109.4
C21 C22 H22B 109.4
H22A C22 H22B 108.0
N4 C23 H23A 109.5
N4 C23 H23B 109.5
H23A C23 H23B 109.5
N4 C23 H23C 109.5
H23A C23 H23C 109.5
H23B C23 H23C 109.5
N4 C24 H24A 109.5
N4 C24 H24B 109.5
H24A C24 H24B 109.5
N4 C24 H24C 109.5
H24A C24 H24C 109.5
H24B C24 H24C 109.5
C26 C25 Mg1 119.3(4)
C26 C25 H25A 107.5
Mg1 C25 H25A 107.5
C26 C25 H25B 107.5
Mg1 C25 H25B 107.5
H25A C25 H25B 107.0
C27 C26 C25 119.0(5)
C27 C26 H26A 107.6
C25 C26 H26A 107.6
C27 C26 H26B 107.6
C25 C26 H26B 107.6
H26A C26 H26B 107.0
C26 C27 C28 116.2(6)
C26 C27 H27A 108.2
C28 C27 H27A 108.2
C26 C27 H27B 108.2
C28 C27 H27B 108.2
H27A C27 H27B 107.4
C27 C28 H28A 109.5
C27 C28 H28B 109.5
H28A C28 H28B 109.5
C27 C28 H28C 109.5
H28A C28 H28C 109.5
H28B C28 H28C 109.5
C30 C29 Mg1 129.8(8)
C30 C29 H29A 104.8
Mg1 C29 H29A 104.8
C30 C29 H29B 104.8
Mg1 C29 H29B 104.8
H29A C29 H29B 105.8
C29 C30 C31 100.0(9)
C29 C30 H30A 111.8
C31 C30 H30A 111.8
C29 C30 H30B 111.8
C31 C30 H30B 111.8
H30A C30 H30B 109.5
C32 C31 C30 80.9(7)
C32 C31 H31A 115.1
C30 C31 H31A 115.1
C32 C31 H31B 115.1
C30 C31 H31B 115.1
H31A C31 H31B 112.2
C31 C32 H32A 109.5
C31 C32 H32B 109.5
H32A C32 H32B 109.5
C31 C32 H32C 109.5
H32A C32 H32C 109.5
H32B C32 H32C 109.5
C34 C33 Mg2 130.1(6)
C34 C33 H33A 104.8
Mg2 C33 H33A 104.8
C34 C33 H33B 104.8
Mg2 C33 H33B 104.8
H33A C33 H33B 105.8
C33 C34 C35 115.2(7)
C33 C34 H34A 108.5
C35 C34 H34A 108.5
C33 C34 H34B 108.5
C35 C34 H34B 108.5
H34A C34 H34B 107.5
C36 C35 C34 103.8(7)
C36 C35 H35A 111.0
C34 C35 H35A 111.0
C36 C35 H35B 111.0
C34 C35 H35B 111.0
H35A C35 H35B 109.0
C35 C36 H36A 109.5
C35 C36 H36B 109.5
H36A C36 H36B 109.5
C35 C36 H36C 109.5
H36A C36 H36C 109.5
H36B C36 H36C 109.5
C38 C37 Mg2 108.1(5)
C38 C37 H37A 110.1
Mg2 C37 H37A 110.1
C38 C37 H37B 110.1
Mg2 C37 H37B 110.1
H37A C37 H37B 108.4
C39 C38 C37 116.4(7)
C39 C38 H38A 108.2
C37 C38 H38A 108.2
C39 C38 H38B 108.2
C37 C38 H38B 108.2
H38A C38 H38B 107.3
C40 C39 C38 112.2(8)
C40 C39 H39A 109.2
C38 C39 H39A 109.2
C40 C39 H39B 109.2
C38 C39 H39B 109.2
H39A C39 H39B 107.9
C39 C40 H40A 109.5
C39 C40 H40B 109.5
H40A C40 H40B 109.5
C39 C40 H40C 109.5
H40A C40 H40C 109.5
H40B C40 H40C 109.5
O3 C41 C46 108.8(4)
O3 C41 C42 109.8(4)
C46 C41 C42 107.2(4)
O3 C41 C47 108.2(4)
C46 C41 C47 115.4(4)
C42 C41 C47 107.4(4)
C41 C42 C43 113.6(4)
C41 C42 H42A 108.8
C43 C42 H42A 108.8
C41 C42 H42B 108.8
C43 C42 H42B 108.8
H42A C42 H42B 107.7
C44 C43 C42 110.3(4)
C44 C43 H43A 109.6
C42 C43 H43A 109.6
C44 C43 H43B 109.6
C42 C43 H43B 109.6
H43A C43 H43B 108.1
C45 C44 C43 111.4(5)
C45 C44 H44A 109.3
C43 C44 H44A 109.3
C45 C44 H44B 109.3
C43 C44 H44B 109.3
H44A C44 H44B 108.0
C44 C45 C46 110.1(4)
C44 C45 H45A 109.6
C46 C45 H45A 109.6
C44 C45 H45B 109.6
C46 C45 H45B 109.6
H45A C45 H45B 108.2
C41 C46 C45 114.4(4)
C41 C46 H46A 108.7
C45 C46 H46A 108.7
C41 C46 H46B 108.7
C45 C46 H46B 108.7
H46A C46 H46B 107.6
N5 C47 C41 114.1(4)
N5 C47 H47A 108.7
C41 C47 H47A 108.7
N5 C47 H47B 108.7
C41 C47 H47B 108.7
H47A C47 H47B 107.6
N5 C48 H48A 109.5
N5 C48 H48B 109.5
H48A C48 H48B 109.5
N5 C48 H48C 109.5
H48A C48 H48C 109.5
H48B C48 H48C 109.5
N5 C49 C50 110.8(5)
N5 C49 H49A 109.5
C50 C49 H49A 109.5
N5 C49 H49B 109.5
C50 C49 H49B 109.5
H49A C49 H49B 108.1
N6 C50 C49 110.9(5)
N6 C50 H50A 109.5
C49 C50 H50A 109.5
N6 C50 H50B 109.5
C49 C50 H50B 109.5
H50A C50 H50B 108.0
N6 C51 H51A 109.5
N6 C51 H51B 109.5
H51A C51 H51B 109.5
N6 C51 H51C 109.5
H51A C51 H51C 109.5
H51B C51 H51C 109.5
N6 C52 H52A 109.5
N6 C52 H52B 109.5
H52A C52 H52B 109.5
N6 C52 H52C 109.5
H52A C52 H52C 109.5
H52B C52 H52C 109.5
O4 C53 C54 110.4(4)
O4 C53 C58 108.9(4)
C54 C53 C58 107.2(5)
O4 C53 C59 108.3(4)
C54 C53 C59 107.6(4)
C58 C53 C59 114.4(5)
C55 C54 C53 113.8(5)
C55 C54 H54A 108.8
C53 C54 H54A 108.8
C55 C54 H54B 108.8
C53 C54 H54B 108.8
H54A C54 H54B 107.7
C54 C55 C56 110.5(5)
C54 C55 H55A 109.5
C56 C55 H55A 109.5
C54 C55 H55B 109.5
C56 C55 H55B 109.5
H55A C55 H55B 108.1
C57 C56 C55 111.6(5)
C57 C56 H56A 109.3
C55 C56 H56A 109.3
C57 C56 H56B 109.3
C55 C56 H56B 109.3
H56A C56 H56B 108.0
C56 C57 C58 111.2(5)
C56 C57 H57A 109.4
C58 C57 H57A 109.4
C56 C57 H57B 109.4
C58 C57 H57B 109.4
H57A C57 H57B 108.0
C57 C58 C53 113.7(5)
C57 C58 H58A 108.8
C53 C58 H58A 108.8
C57 C58 H58B 108.8
C53 C58 H58B 108.8
H58A C58 H58B 107.7
N7 C59 C53 115.3(4)
N7 C59 H59A 108.4
C53 C59 H59A 108.4
N7 C59 H59B 108.4
C53 C59 H59B 108.4
H59A C59 H59B 107.5
N7 C60 H60A 109.5
N7 C60 H60B 109.5
H60A C60 H60B 109.5
N7 C60 H60C 109.5
H60A C60 H60C 109.5
H60B C60 H60C 109.5
N7 C61 C62 110.9(5)
N7 C61 H61A 109.5
C62 C61 H61A 109.5
N7 C61 H61B 109.5
C62 C61 H61B 109.5
H61A C61 H61B 108.1
C61 C62 N8 110.9(5)
C61 C62 H62A 109.5
N8 C62 H62A 109.5
C61 C62 H62B 109.5
N8 C62 H62B 109.5
H62A C62 H62B 108.0
N8 C63 H63A 109.5
N8 C63 H63B 109.5
H63A C63 H63B 109.5
N8 C63 H63C 109.5
H63A C63 H63C 109.5
H63B C63 H63C 109.5
N8 C64 H64A 109.5
N8 C64 H64B 109.5
H64A C64 H64B 109.5
N8 C64 H64C 109.5
H64A C64 H64C 109.5
H64B C64 H64C 109.5
C66 C65 Mg3 125.0(5)
C66 C65 H65A 106.1
Mg3 C65 H65A 106.1
C66 C65 H65B 106.1
Mg3 C65 H65B 106.1
H65A C65 H65B 106.3
C65 C66 C67 112.9(6)
C65 C66 H66A 109.0
C67 C66 H66A 109.0
C65 C66 H66B 109.0
C67 C66 H66B 109.0
H66A C66 H66B 107.8
C68 C67 C66 113.8(8)
C68 C67 H67A 108.8
C66 C67 H67A 108.8
C68 C67 H67B 108.8
C66 C67 H67B 108.8
H67A C67 H67B 107.7
C67 C68 H68A 109.5
C67 C68 H68B 109.5
H68A C68 H68B 109.5
C67 C68 H68C 109.5
H68A C68 H68C 109.5
H68B C68 H68C 109.5
C70 C69 Mg3 129.0(7)
C70 C69 H69A 105.1
Mg3 C69 H69A 105.1
C70 C69 H69B 105.1
Mg3 C69 H69B 105.1
H69A C69 H69B 105.9
C69 C70 C71 131.3(9)
C69 C70 H70A 104.4
C71 C70 H70A 104.4
C69 C70 H70B 104.4
C71 C70 H70B 104.4
H70A C70 H70B 105.6
C72 C71 C70 97.5(10)
C72 C71 H71A 112.3
C70 C71 H71A 112.3
C72 C71 H71B 112.3
C70 C71 H71B 112.3
H71A C71 H71B 109.9
C71 C72 H72A 109.5
C71 C72 H72B 109.5
H72A C72 H72B 109.5
C71 C72 H72C 109.5
H72A C72 H72C 109.5
H72B C72 H72C 109.5
C74 C73 Mg4 118.3(5)
C74 C73 H73A 107.7
Mg4 C73 H73A 107.7
C74 C73 H73B 107.7
Mg4 C73 H73B 107.7
H73A C73 H73B 107.1
C75 C74 C73 121.2(6)
C75 C74 H74A 107.0
C73 C74 H74A 107.0
C75 C74 H74B 107.0
C73 C74 H74B 107.0
H74A C74 H74B 106.8
C76 C75 C74 120.9(6)
C76 C75 H75A 107.1
C74 C75 H75A 107.1
C76 C75 H75B 107.1
C74 C75 H75B 107.1
H75A C75 H75B 106.8
C75 C76 H76A 109.5
C75 C76 H76B 109.5
H76A C76 H76B 109.5
C75 C76 H76C 109.5
H76A C76 H76C 109.5
H76B C76 H76C 109.5
C78 C77 Mg4 134.1(7)
C78 C77 H77A 103.7
Mg4 C77 H77A 103.7
C78 C77 H77B 103.7
Mg4 C77 H77B 103.7
H77A C77 H77B 105.3
C77 C78 C79 117.3(12)
C77 C78 H78A 108.0
C79 C78 H78A 108.0
C77 C78 H78B 108.0
C79 C78 H78B 108.0
H78A C78 H78B 107.2
C80 C79 C78 102.0(9)
C80 C79 H79A 111.4
C78 C79 H79A 111.4
C80 C79 H79B 111.4
C78 C79 H79B 111.4
H79A C79 H79B 109.2
C79 C80 H80A 109.5
C79 C80 H80B 109.5
H80A C80 H80B 109.5
C79 C80 H80C 109.5
H80A C80 H80C 109.5
H80B C80 H80C 109.5

loop_
_geom_bond_atom_site_label_1
_geom_bond_atom_site_label_2
_geom_bond_distance
Mg1 O1 2.032(3)
Mg1 O2 2.045(4)
Mg1 C29 2.124(7)
Mg1 C25 2.241(7)
Mg2 O2 2.039(3)
Mg2 O1 2.063(4)
Mg2 C33 2.160(7)
Mg2 C37 2.234(7)
Mg3 O3 2.044(4)
Mg3 O4 2.048(4)
Mg3 C69 2.144(8)
Mg3 C65 2.233(8)
Mg4 O3 2.040(4)
Mg4 O4 2.059(4)
Mg4 C77 2.145(7)
Mg4 C73 2.237(7)
Li1 O1 1.955(9)
Li1 N1 2.095(10)
Li1 N2 2.235(10)
Li2 O2 1.978(10)
Li2 N3 2.103(9)
Li2 N4 2.192(10)
Li3 O3 1.981(10)
Li3 N5 2.121(10)
Li3 N6 2.210(11)
Li4 O4 1.977(11)
Li4 N7 2.117(10)
Li4 N8 2.166(11)
N1 C8 1.474(7)
N1 C9 1.477(7)
N1 C7 1.472(7)
N2 C11 1.462(8)
N2 C12 1.468(7)
N2 C10 1.467(7)
N3 C19 1.471(7)
N3 C21 1.475(7)
N3 C20 1.482(7)
N4 C23 1.462(8)
N4 C22 1.469(7)
N4 C24 1.486(8)
N5 C49 1.468(7)
N5 C48 1.478(7)
N5 C47 1.495(7)
N6 C52 1.436(8)
N6 C50 1.477(7)
N6 C51 1.491(8)
N7 C60 1.476(7)
N7 C61 1.477(7)
N7 C59 1.485(7)
N8 C63 1.476(9)
N8 C64 1.487(8)
N8 C62 1.499(8)
O1 C1 1.426(6)
O2 C13 1.422(6)
O3 C41 1.428(6)
O4 C53 1.432(6)
C1 C2 1.539(8)
C1 C7 1.550(7)
C1 C6 1.555(7)
C2 C3 1.526(8)
C2 H2A 0.9900
C2 H2B 0.9900
C3 C4 1.526(8)
C3 H3A 0.9900
C3 H3B 0.9900
C4 C5 1.532(8)
C4 H4A 0.9900
C4 H4B 0.9900
C5 C6 1.530(7)
C5 H5A 0.9900
C5 H5B 0.9900
C6 H6A 0.9900
C6 H6B 0.9900
C7 H7A 0.9900
C7 H7B 0.9900
C8 H8A 0.9800
C8 H8B 0.9800
C8 H8C 0.9800
C9 C10 1.525(8)
C9 H9A 0.9900
C9 H9B 0.9900
C10 H10A 0.9900
C10 H10B 0.9900
C11 H11A 0.9800
C11 H11B 0.9800
C11 H11C 0.9800
C12 H12A 0.9800
C12 H12B 0.9800
C12 H12C 0.9800
C13 C14 1.537(7)
C13 C18 1.540(7)
C13 C19 1.564(7)
C14 C15 1.513(7)
C14 H14A 0.9900
C14 H14B 0.9900
C15 C16 1.532(8)
C15 H15A 0.9900
C15 H15B 0.9900
C16 C17 1.507(8)
C16 H16A 0.9900
C16 H16B 0.9900
C17 C18 1.542(7)
C17 H17A 0.9900
C17 H17B 0.9900
C18 H18A 0.9900
C18 H18B 0.9900
C19 H19A 0.9900
C19 H19B 0.9900
C20 H20A 0.9800
C20 H20B 0.9800
C20 H20C 0.9800
C21 C22 1.528(8)
C21 H21A 0.9900
C21 H21B 0.9900
C22 H22A 0.9900
C22 H22B 0.9900
C23 H23A 0.9800
C23 H23B 0.9800
C23 H23C 0.9800
C24 H24A 0.9800
C24 H24B 0.9800
C24 H24C 0.9800
C25 C26 1.536(8)
C25 H25A 0.9900
C25 H25B 0.9900
C26 C27 1.503(9)
C26 H26A 0.9900
C26 H26B 0.9900
C27 C28 1.506(9)
C27 H27A 0.9900
C27 H27B 0.9900
C28 H28A 0.9800
C28 H28B 0.9800
C28 H28C 0.9800
C29 C30 1.459(10)
C29 H29A 0.9900
C29 H29B 0.9900
C30 C31 1.764(17)
C30 H30A 0.9900
C30 H30B 0.9900
C31 C32 1.395(12)
C31 H31A 0.9900
C31 H31B 0.9900
C32 H32A 0.9800
C32 H32B 0.9800
C32 H32C 0.9800
C33 C34 1.423(11)
C33 H33A 0.9900
C33 H33B 0.9900
C34 C35 1.602(11)
C34 H34A 0.9900
C34 H34B 0.9900
C35 C36 1.459(12)
C35 H35A 0.9900
C35 H35B 0.9900
C36 H36A 0.9800
C36 H36B 0.9800
C36 H36C 0.9800
C37 C38 1.513(9)
C37 H37A 0.9900
C37 H37B 0.9900
C38 C39 1.487(10)
C38 H38A 0.9900
C38 H38B 0.9900
C39 C40 1.403(8)
C39 H39A 0.9900
C39 H39B 0.9900
C40 H40A 0.9800
C40 H40B 0.9800
C40 H40C 0.9800
C41 C46 1.523(7)
C41 C42 1.526(8)
C41 C47 1.543(7)
C42 C43 1.553(7)
C42 H42A 0.9900
C42 H42B 0.9900
C43 C44 1.524(8)
C43 H43A 0.9900
C43 H43B 0.9900
C44 C45 1.528(8)
C44 H44A 0.9900
C44 H44B 0.9900
C45 C46 1.530(7)
C45 H45A 0.9900
C45 H45B 0.9900
C46 H46A 0.9900
C46 H46B 0.9900
C47 H47A 0.9900
C47 H47B 0.9900
C48 H48A 0.9800
C48 H48B 0.9800
C48 H48C 0.9800
C49 C50 1.509(8)
C49 H49A 0.9900
C49 H49B 0.9900
C50 H50A 0.9900
C50 H50B 0.9900
C51 H51A 0.9800
C51 H51B 0.9800
C51 H51C 0.9800
C52 H52A 0.9800
C52 H52B 0.9800
C52 H52C 0.9800
C53 C54 1.527(8)
C53 C58 1.535(8)
C53 C59 1.543(7)
C54 C55 1.514(8)
C54 H54A 0.9900
C54 H54B 0.9900
C55 C56 1.542(8)
C55 H55A 0.9900
C55 H55B 0.9900
C56 C57 1.506(9)
C56 H56A 0.9900
C56 H56B 0.9900
C57 C58 1.526(8)
C57 H57A 0.9900
C57 H57B 0.9900
C58 H58A 0.9900
C58 H58B 0.9900
C59 H59A 0.9900
C59 H59B 0.9900
C60 H60A 0.9800
C60 H60B 0.9800
C60 H60C 0.9800
C61 C62 1.495(8)
C61 H61A 0.9900
C61 H61B 0.9900
C62 H62A 0.9900
C62 H62B 0.9900
C63 H63A 0.9800
C63 H63B 0.9800
C63 H63C 0.9800
C64 H64A 0.9800
C64 H64B 0.9800
C64 H64C 0.9800
C65 C66 1.487(9)
C65 H65A 0.9900
C65 H65B 0.9900
C66 C67 1.614(11)
C66 H66A 0.9900
C66 H66B 0.9900
C67 C68 1.468(12)
C67 H67A 0.9900
C67 H67B 0.9900
C68 H68A 0.9800
C68 H68B 0.9800
C68 H68C 0.9800
C69 C70 1.414(8)
C69 H69A 0.9900
C69 H69B 0.9900
C70 C71 1.619(13)
C70 H70A 0.9900
C70 H70B 0.9900
C71 C72 1.398(9)
C71 H71A 0.9900
C71 H71B 0.9900
C72 H72A 0.9800
C72 H72B 0.9800
C72 H72C 0.9800
C73 C74 1.489(9)
C73 H73A 0.9900
C73 H73B 0.9900
C74 C75 1.485(10)
C74 H74A 0.9900
C74 H74B 0.9900
C75 C76 1.448(10)
C75 H75A 0.9900
C75 H75B 0.9900
C76 H76A 0.9800
C76 H76B 0.9800
C76 H76C 0.9800
C77 C78 1.443(15)
C77 H77A 0.9900
C77 H77B 0.9900
C78 C79 1.567(15)
C78 H78A 0.9900
C78 H78B 0.9900
C79 C80 1.514(12)
C79 H79A 0.9900
C79 H79B 0.9900
C80 H80A 0.9800
C80 H80B 0.9800
C80 H80C 0.9800

loop_
_geom_torsion_atom_site_label_1
_geom_torsion_atom_site_label_2
_geom_torsion_atom_site_label_3
_geom_torsion_atom_site_label_4
_geom_torsion
O1 Li1 N1 C8 118.0(4)
N2 Li1 N1 C8 -103.8(4)
O1 Li1 N1 C9 -122.2(4)
N2 Li1 N1 C9 16.0(4)
O1 Li1 N1 C7 -2.3(4)
N2 Li1 N1 C7 135.9(4)
O1 Li1 N2 C11 -150.6(7)
N1 Li1 N2 C11 130.2(4)
O1 Li1 N2 C12 -26.6(9)
N1 Li1 N2 C12 -105.8(4)
O1 Li1 N2 C10 92.8(7)
N1 Li1 N2 C10 13.6(4)
O2 Li2 N3 C19 -4.1(5)
N4 Li2 N3 C19 135.5(4)
O2 Li2 N3 C21 -123.2(4)
N4 Li2 N3 C21 16.3(4)
O2 Li2 N3 C20 116.4(5)
N4 Li2 N3 C20 -104.1(5)
O2 Li2 N4 C23 -151.4(7)
N3 Li2 N4 C23 129.6(5)
O2 Li2 N4 C22 92.2(7)
N3 Li2 N4 C22 13.2(4)
O2 Li2 N4 C24 -27.9(9)
N3 Li2 N4 C24 -106.9(5)
O3 Li3 N5 C49 123.2(4)
N6 Li3 N5 C49 -15.0(4)
O3 Li3 N5 C48 -114.4(5)
N6 Li3 N5 C48 107.4(5)
O3 Li3 N5 C47 4.7(4)
N6 Li3 N5 C47 -133.5(4)
O3 Li3 N6 C52 25.7(9)
N5 Li3 N6 C52 106.1(5)
O3 Li3 N6 C50 -95.5(7)
N5 Li3 N6 C50 -15.1(4)
O3 Li3 N6 C51 150.1(7)
N5 Li3 N6 C51 -129.5(5)
O4 Li4 N7 C60 -119.2(5)
N8 Li4 N7 C60 101.9(5)
O4 Li4 N7 C61 120.4(4)
N8 Li4 N7 C61 -18.4(5)
O4 Li4 N7 C59 2.1(5)
N8 Li4 N7 C59 -136.8(4)
O4 Li4 N8 C63 151.1(7)
N7 Li4 N8 C63 -128.5(5)
O4 Li4 N8 C64 27.3(10)
N7 Li4 N8 C64 107.6(5)
O4 Li4 N8 C62 -91.0(8)
N7 Li4 N8 C62 -10.7(5)
N1 Li1 O1 C1 25.9(5)
N2 Li1 O1 C1 -52.9(8)
N1 Li1 O1 Mg1 167.5(2)
N2 Li1 O1 Mg1 88.7(7)
N1 Li1 O1 Mg2 -100.2(3)
N2 Li1 O1 Mg2 -179.0(7)
O2 Mg1 O1 C1 -134.5(4)
C29 Mg1 O1 C1 -7.3(6)
C25 Mg1 O1 C1 126.4(4)
O2 Mg1 O1 Li1 93.0(3)
C29 Mg1 O1 Li1 -139.8(4)
C25 Mg1 O1 Li1 -6.1(4)
O2 Mg1 O1 Mg2 7.44(15)
C29 Mg1 O1 Mg2 134.6(3)
C25 Mg1 O1 Mg2 -91.6(2)
O2 Mg2 O1 C1 135.7(4)
C33 Mg2 O1 C1 8.5(5)
C37 Mg2 O1 C1 -122.2(4)
O2 Mg2 O1 Li1 -113.1(3)
C33 Mg2 O1 Li1 119.7(4)
C37 Mg2 O1 Li1 -11.1(3)
O2 Mg2 O1 Mg1 -7.47(15)
C33 Mg2 O1 Mg1 -134.7(3)
C37 Mg2 O1 Mg1 94.6(2)
N3 Li2 O2 C13 28.9(4)
N4 Li2 O2 C13 -49.8(8)
N3 Li2 O2 Mg2 166.5(2)
N4 Li2 O2 Mg2 87.7(7)
N3 Li2 O2 Mg1 -101.1(3)
N4 Li2 O2 Mg1 -179.9(7)
O1 Mg2 O2 C13 -138.4(4)
C33 Mg2 O2 C13 -14.1(5)
C37 Mg2 O2 C13 121.8(4)
O1 Mg2 O2 Li2 92.8(3)
C33 Mg2 O2 Li2 -142.9(4)
C37 Mg2 O2 Li2 -7.0(4)
O1 Mg2 O2 Mg1 7.43(15)
C33 Mg2 O2 Mg1 131.8(3)
C37 Mg2 O2 Mg1 -92.4(2)
O1 Mg1 O2 C13 135.6(4)
C29 Mg1 O2 C13 5.3(5)
C25 Mg1 O2 C13 -124.7(4)
O1 Mg1 O2 Li2 -115.3(3)
C29 Mg1 O2 Li2 114.4(4)
C25 Mg1 O2 Li2 -15.6(3)
O1 Mg1 O2 Mg2 -7.53(16)
C29 Mg1 O2 Mg2 -137.8(3)
C25 Mg1 O2 Mg2 92.14(19)
N5 Li3 O3 C41 -30.3(4)
N6 Li3 O3 C41 49.7(8)
N5 Li3 O3 Mg4 -166.8(2)
N6 Li3 O3 Mg4 -86.8(7)
N5 Li3 O3 Mg3 100.7(3)
N6 Li3 O3 Mg3 -179.3(7)
O4 Mg4 O3 C41 141.3(4)
C77 Mg4 O3 C41 15.7(5)
C73 Mg4 O3 C41 -120.0(4)
O4 Mg4 O3 Li3 -92.3(3)
C77 Mg4 O3 Li3 142.1(4)
C73 Mg4 O3 Li3 6.5(4)
O4 Mg4 O3 Mg3 -6.51(16)
C77 Mg4 O3 Mg3 -132.1(3)
C73 Mg4 O3 Mg3 92.2(2)
O4 Mg3 O3 C41 -138.3(4)
C69 Mg3 O3 C41 -10.4(6)
C65 Mg3 O3 C41 123.5(4)
O4 Mg3 O3 Li3 114.3(3)
C69 Mg3 O3 Li3 -117.8(4)
C65 Mg3 O3 Li3 16.1(3)
O4 Mg3 O3 Mg4 6.54(16)
C69 Mg3 O3 Mg4 134.4(3)
C65 Mg3 O3 Mg4 -91.7(2)
N7 Li4 O4 C53 -25.2(5)
N8 Li4 O4 C53 55.2(9)
N7 Li4 O4 Mg3 -167.3(3)
N8 Li4 O4 Mg3 -87.0(7)
N7 Li4 O4 Mg4 100.8(3)
N8 Li4 O4 Mg4 -178.8(7)
O3 Mg3 O4 C53 132.7(4)
C69 Mg3 O4 C53 3.3(5)
C65 Mg3 O4 C53 -129.0(4)
O3 Mg3 O4 Li4 -92.6(3)
C69 Mg3 O4 Li4 138.0(4)
C65 Mg3 O4 Li4 5.7(4)
O3 Mg3 O4 Mg4 -6.47(16)
C69 Mg3 O4 Mg4 -135.9(3)
C65 Mg3 O4 Mg4 91.8(2)
O3 Mg4 O4 C53 -133.0(4)
C77 Mg4 O4 C53 -5.0(5)
C73 Mg4 O4 C53 125.0(4)
O3 Mg4 O4 Li4 115.9(3)
C77 Mg4 O4 Li4 -116.2(4)
C73 Mg4 O4 Li4 13.8(3)
O3 Mg4 O4 Mg3 6.49(16)
C77 Mg4 O4 Mg3 134.4(3)
C73 Mg4 O4 Mg3 -95.6(2)
Li1 O1 C1 C2 -160.7(4)
Mg1 O1 C1 C2 68.4(5)
Mg2 O1 C1 C2 -62.5(5)
Li1 O1 C1 C7 -41.9(5)
Mg1 O1 C1 C7 -172.8(3)
Mg2 O1 C1 C7 56.3(5)
Li1 O1 C1 C6 81.8(5)
Mg1 O1 C1 C6 -49.1(5)
Mg2 O1 C1 C6 -180.0(3)
O1 C1 C2 C3 -174.2(4)
C7 C1 C2 C3 67.9(6)
C6 C1 C2 C3 -56.1(6)
C1 C2 C3 C4 57.9(6)
C2 C3 C4 C5 -55.8(7)
C3 C4 C5 C6 54.9(6)
C4 C5 C6 C1 -55.2(6)
O1 C1 C6 C5 173.4(4)
C2 C1 C6 C5 54.6(6)
C7 C1 C6 C5 -66.6(6)
C8 N1 C7 C1 -143.4(4)
C9 N1 C7 C1 93.6(5)
Li1 N1 C7 C1 -20.3(5)
O1 C1 C7 N1 41.8(6)
C2 C1 C7 N1 161.1(4)
C6 C1 C7 N1 -78.6(5)
C8 N1 C9 C10 79.4(5)
C7 N1 C9 C10 -157.4(4)
Li1 N1 C9 C10 -43.5(5)
C11 N2 C10 C9 -159.0(5)
C12 N2 C10 C9 82.2(5)
Li1 N2 C10 C9 -41.2(5)
N1 C9 C10 N2 61.7(6)
Li2 O2 C13 C14 -163.9(4)
Mg2 O2 C13 C14 67.4(5)
Mg1 O2 C13 C14 -65.9(5)
Li2 O2 C13 C18 78.5(5)
Mg2 O2 C13 C18 -50.2(5)
Mg1 O2 C13 C18 176.5(3)
Li2 O2 C13 C19 -45.4(5)
Mg2 O2 C13 C19 -174.1(3)
Mg1 O2 C13 C19 52.6(5)
O2 C13 C14 C15 -174.3(4)
C18 C13 C14 C15 -56.0(6)
C19 C13 C14 C15 67.7(6)
C13 C14 C15 C16 57.6(6)
C14 C15 C16 C17 -56.1(6)
C15 C16 C17 C18 55.3(6)
C16 C17 C18 C13 -56.5(6)
O2 C13 C18 C17 174.6(4)
C14 C13 C18 C17 55.0(5)
C19 C13 C18 C17 -65.3(6)
C21 N3 C19 C13 93.5(5)
C20 N3 C19 C13 -145.4(5)
Li2 N3 C19 C13 -19.8(6)
O2 C13 C19 N3 44.5(6)
C14 C13 C19 N3 164.3(4)
C18 C13 C19 N3 -76.0(5)
C19 N3 C21 C22 -156.6(4)
C20 N3 C21 C22 82.4(5)
Li2 N3 C21 C22 -43.2(5)
C23 N4 C22 C21 -156.6(5)
C24 N4 C22 C21 85.4(6)
Li2 N4 C22 C21 -40.9(6)
N3 C21 C22 N4 60.7(6)
O1 Mg1 C25 C26 -150.5(5)
O2 Mg1 C25 C26 121.9(5)
C29 Mg1 C25 C26 -11.5(6)
Mg1 C25 C26 C27 157.0(5)
C25 C26 C27 C28 -178.4(6)
O1 Mg1 C29 C30 -32.9(14)
O2 Mg1 C29 C30 77.5(13)
C25 Mg1 C29 C30 -160.2(12)
Mg1 C29 C30 C31 174.7(7)
C29 C30 C31 C32 165.2(13)
O2 Mg2 C33 C34 58.0(10)
O1 Mg2 C33 C34 164.8(8)
C37 Mg2 C33 C34 -72.2(9)
Mg2 C33 C34 C35 -176.7(6)
C33 C34 C35 C36 -170.9(8)
O2 Mg2 C37 C38 -127.6(5)
O1 Mg2 C37 C38 144.9(5)
C33 Mg2 C37 C38 12.0(6)
Mg2 C37 C38 C39 171.0(6)
C37 C38 C39 C40 86.7(10)
Li3 O3 C41 C46 -77.9(5)
Mg4 O3 C41 C46 49.1(5)
Mg3 O3 C41 C46 -175.4(3)
Li3 O3 C41 C42 165.1(4)
Mg4 O3 C41 C42 -67.9(5)
Mg3 O3 C41 C42 67.6(5)
Li3 O3 C41 C47 48.1(5)
Mg4 O3 C41 C47 175.1(3)
Mg3 O3 C41 C47 -49.3(6)
O3 C41 C42 C43 173.1(4)
C46 C41 C42 C43 55.1(6)
C47 C41 C42 C43 -69.5(6)
C41 C42 C43 C44 -56.2(6)
C42 C43 C44 C45 54.4(6)
C43 C44 C45 C46 -54.7(6)
O3 C41 C46 C45 -174.8(4)
C42 C41 C46 C45 -56.1(6)
C47 C41 C46 C45 63.5(6)
C44 C45 C46 C41 57.2(6)
C49 N5 C47 C41 -90.2(5)
C48 N5 C47 C41 146.4(5)
Li3 N5 C47 C41 20.6(5)
O3 C41 C47 N5 -47.4(6)
C46 C41 C47 N5 74.7(6)
C42 C41 C47 N5 -165.9(4)
C48 N5 C49 C50 -83.4(6)
C47 N5 C49 C50 154.6(4)
Li3 N5 C49 C50 43.8(6)
C52 N6 C50 C49 -83.8(6)
C51 N6 C50 C49 155.7(5)
Li3 N6 C50 C49 43.4(6)
N5 C49 C50 N6 -64.2(6)
Li4 O4 C53 C54 158.9(5)
Mg3 O4 C53 C54 -66.5(5)
Mg4 O4 C53 C54 60.3(5)
Li4 O4 C53 C58 -83.7(5)
Mg3 O4 C53 C58 50.9(5)
Mg4 O4 C53 C58 177.7(3)
Li4 O4 C53 C59 41.3(6)
Mg3 O4 C53 C59 175.8(3)
Mg4 O4 C53 C59 -57.3(5)
O4 C53 C54 C55 174.7(5)
C58 C53 C54 C55 56.2(6)
C59 C53 C54 C55 -67.3(6)
C53 C54 C55 C56 -56.6(7)
C54 C55 C56 C57 53.6(7)
C55 C56 C57 C58 -53.2(7)
C56 C57 C58 C53 55.8(6)
O4 C53 C58 C57 -174.8(4)
C54 C53 C58 C57 -55.3(6)
C59 C53 C58 C57 63.9(6)
C60 N7 C59 C53 148.3(5)
C61 N7 C59 C53 -89.8(6)
Li4 N7 C59 C53 20.4(6)
O4 C53 C59 N7 -41.9(6)
C54 C53 C59 N7 -161.3(5)
C58 C53 C59 N7 79.7(6)
C60 N7 C61 C62 -80.5(6)
C59 N7 C61 C62 157.8(5)
Li4 N7 C61 C62 46.3(6)
N7 C61 C62 N8 -62.2(6)
C63 N8 C62 C61 158.0(6)
C64 N8 C62 C61 -83.9(6)
Li4 N8 C62 C61 39.2(6)
O3 Mg3 C65 C66 -114.6(6)
O4 Mg3 C65 C66 158.1(6)
C69 Mg3 C65 C66 23.0(7)
Mg3 C65 C66 C67 -159.6(5)
C65 C66 C67 C68 -173.4(9)
O3 Mg3 C69 C70 -26.7(11)
O4 Mg3 C69 C70 83.7(10)
C65 Mg3 C69 C70 -152.6(9)
Mg3 C69 C70 C71 -160.8(9)
C69 C70 C71 C72 -73.0(15)
O3 Mg4 C73 C74 150.3(5)
O4 Mg4 C73 C74 -121.9(5)
C77 Mg4 C73 C74 10.8(7)
Mg4 C73 C74 C75 -151.7(7)
C73 C74 C75 C76 -173.3(8)
O3 Mg4 C77 C78 -61.7(12)
O4 Mg4 C77 C78 -169.9(10)
C73 Mg4 C77 C78 68.2(11)
Mg4 C77 C78 C79 165.1(7)
C77 C78 C79 C80 168.8(10)
